data_7222690
loop_
_publ_author_name
'Weiss, A.'
'Damm, K.'

_publ_section_title
;
 Zur Kenntnis des Natrium-trichloromercurats(II)
;
_journal_name_full
;
Zeitschrift fuer Naturforschung, Teil B. Anorganische Chemie, Organische 
Chemie (2,1947-32,1977)
;
_journal_page_first 82
_journal_page_last 82
_journal_volume 9
_journal_year 1954
_chemical_formula_sum 'Cl3 Hg Na'
_chemical_name_systematic 'Na Hg Cl3'
_space_group_IT_number 62
_symmetry_space_group_name_Hall '-P 2ac 2n'
_symmetry_space_group_name_H-M 'P n m a'
_cell_angle_alpha 90
_cell_angle_beta 90
_cell_angle_gamma 90
_cell_formula_units_Z 4
_cell_length_a 9.48
_cell_length_b 4.16
_cell_length_c 18.35
_cell_volume 723.665
_citation_journal_id_ASTM ZENBAX
_cod_data_source_file Weiss_ZENBAX_1954_593.cif
_cod_data_source_block Cl3Hg1Na1
_cod_original_cell_volume 723.6652
_cod_original_formula_sum 'Cl3 Hg1 Na1'
_cod_database_code 7222690

loop_
_symmetry_equiv_pos_as_xyz
x,y,z
-x+1/2,-y,z+1/2
x+1/2,-y+1/2,-z+1/2
-x,y+1/2,-z
-x,-y,-z
x-1/2,y,-z-1/2
-x-1/2,y-1/2,z-1/2
x,-y-1/2,z

loop_
_atom_site_label
_atom_site_type_symbol
_atom_site_fract_x
_atom_site_fract_y
_atom_site_fract_z
_atom_site_occupancy
_atom_site_U_iso_or_equiv
Na1 Na+1 0.07 0.25 0.41 1 0.0
Cl1 Cl-1 0.652 0.25 0.528 1 0.0
Cl2 Cl-1 0.942 0.25 0.199 1 0.0
Hg1 Hg+2 0.071 0.25 0.095 1 0.0
Cl3 Cl-1 0.711 0.25 0.815 1 0.0
